data_4104374
loop_
_publ_author_name
'Alexander I. Prikhod'ko'
'Jean-Pierre Sauvage'

_publ_section_title
;
 Passing Two Strings through the Same Ring Using an Octahedral Metal
 Center as Template: A New Synthesis of [3]Rotaxanes
;
_journal_name_full 'Journal of the American Chemical Society'
_journal_page_first 6794
_journal_page_last 6807
_journal_paper_doi 10.1021/ja809267z
_journal_volume 131
_journal_year 2009
_chemical_formula_moiety 'C96 H72 Co N6 O6, C3 H6 O, 2 (Cl O4)'
_chemical_formula_sum 'C99 H78 Cl2 Co N6 O15'
_chemical_formula_weight 1721.50
_chemical_name_systematic
;
 ?
;
_space_group_IT_number 2
_symmetry_cell_setting triclinic
_symmetry_space_group_name_Hall '-P 1'
_symmetry_space_group_name_H-M 'P -1'
_atom_sites_solution_hydrogens geom
_atom_sites_solution_primary direct
_atom_sites_solution_secondary difmap
_audit_creation_method SHELXL-97
_cell_angle_alpha 103.808(2)
_cell_angle_beta 98.2280(10)
_cell_angle_gamma 101.688(2)
_cell_formula_units_Z 2
_cell_length_a 13.9680(4)
_cell_length_b 16.0410(3)
_cell_length_c 20.7350(6)
_cell_measurement_reflns_used 45681
_cell_measurement_temperature 173(2)
_cell_measurement_theta_max 27.485
_cell_measurement_theta_min 0.998
_cell_volume 4327.6(2)
_computing_cell_refinement 'Denzo (Nonius B.V., 1998)'
_computing_data_collection 'Collect (Nonius B.V., 1998)'
_computing_data_reduction 'Denzo (Nonius B.V., 1998)'
_computing_molecular_graphics 'PLATON 98 (Spek, 1998)'
_computing_publication_material 'SHELXL-97 (Sheldrick, 1997)'
_computing_structure_refinement 'SHELXL-97 (Sheldrick, 1997)'
_computing_structure_solution 'SHELXS-97 (Sheldrick, 1997)'
_diffrn_ambient_temperature 173(2)
_diffrn_measured_fraction_theta_full 0.987
_diffrn_measured_fraction_theta_max 0.987
_diffrn_measurement_device_type KappaCCD
_diffrn_measurement_method 'phi and omega scans'
_diffrn_radiation_monochromator graphite
_diffrn_radiation_source 'fine-focus sealed tube'
_diffrn_radiation_type MoK\a
_diffrn_radiation_wavelength 0.71073
_diffrn_reflns_av_R_equivalents 0.0730
_diffrn_reflns_av_sigmaI/netI 0.0701
_diffrn_reflns_limit_h_max 13
_diffrn_reflns_limit_h_min -18
_diffrn_reflns_limit_k_max 20
_diffrn_reflns_limit_k_min -20
_diffrn_reflns_limit_l_max 26
_diffrn_reflns_limit_l_min -24
_diffrn_reflns_number 41339
_diffrn_reflns_theta_full 27.51
_diffrn_reflns_theta_max 27.51
_diffrn_reflns_theta_min 1.03
_exptl_absorpt_coefficient_mu 0.331
_exptl_absorpt_correction_type none
_exptl_crystal_colour orange
_exptl_crystal_density_diffrn 1.321
_exptl_crystal_density_method 'not measured'
_exptl_crystal_description plate
_exptl_crystal_F_000 1790
_exptl_crystal_size_max 0.40
_exptl_crystal_size_mid 0.30
_exptl_crystal_size_min 0.15
_refine_diff_density_max 1.312
_refine_diff_density_min -1.283
_refine_diff_density_rms 0.070
_refine_ls_extinction_method none
_refine_ls_goodness_of_fit_ref 1.102
_refine_ls_hydrogen_treatment constr
_refine_ls_matrix_type full
_refine_ls_number_parameters 1174
_refine_ls_number_reflns 19615
_refine_ls_number_restraints 0
_refine_ls_restrained_S_all 1.102
_refine_ls_R_factor_all 0.0918
_refine_ls_R_factor_gt 0.0642
_refine_ls_shift/su_max <0.001
_refine_ls_shift/su_mean <0.001
_refine_ls_structure_factor_coef Fsqd
_refine_ls_weighting_details 'calc w=1/[\s^2^(Fo^2^)+(0.1023P)^2^+0.7867P] where P=(Fo^2^+2Fc^2^)/3'
_refine_ls_weighting_scheme calc
_refine_ls_wR_factor_gt 0.1760
_refine_ls_wR_factor_ref 0.1918
_reflns_number_gt 13812
_reflns_number_total 19615
_reflns_threshold_expression I>2sigma(I)
_cod_data_source_file ja809267z_si_004.cif
_cod_data_source_block sauv6
_cod_original_cell_volume 4327.61(19)
_cod_database_code 4104374

loop_
_symmetry_equiv_pos_as_xyz
'x, y, z'
'-x, -y, -z'

loop_
_atom_site_label
_atom_site_type_symbol
_atom_site_fract_x
_atom_site_fract_y
_atom_site_fract_z
_atom_site_U_iso_or_equiv
_atom_site_adp_type
_atom_site_occupancy
_atom_site_symmetry_multiplicity
_atom_site_calc_flag
_atom_site_refinement_flags
_atom_site_disorder_assembly
_atom_site_disorder_group
C1 C 0.83361(18) 0.36259(15) 0.78521(12) 0.0264(5) Uani 1 1 d . . .
C2 C 0.7648(2) 0.28748(17) 0.78350(13) 0.0336(6) Uani 1 1 d . . .
H2 H 0.7059 0.2923 0.8005 0.040 Uiso 1 1 calc R . .
C3 C 0.7809(2) 0.20287(16) 0.75665(13) 0.0338(6) Uani 1 1 d . . .
C4 C 0.7138(2) 0.12515(17) 0.75821(15) 0.0429(7) Uani 1 1 d . . .
H4 H 0.6544 0.1283 0.7751 0.051 Uiso 1 1 calc R . .
C5 C 0.7352(2) 0.04516(18) 0.73517(16) 0.0481(8) Uani 1 1 d . . .
H5 H 0.6912 -0.0074 0.7370 0.058 Uiso 1 1 calc R . .
C6 C 0.8211(2) 0.04012(17) 0.70896(16) 0.0453(7) Uani 1 1 d . . .
H6 H 0.8338 -0.0165 0.6931 0.054 Uiso 1 1 calc R . .
C7 C 0.8884(2) 0.11360(16) 0.70511(14) 0.0368(6) Uani 1 1 d . . .
C8 C 0.86805(19) 0.19807(15) 0.73027(13) 0.0308(5) Uani 1 1 d . . .
C9 C 0.93054(19) 0.27906(15) 0.72994(13) 0.0282(5) Uani 1 1 d . . .
H9 H 0.9871 0.2767 0.7097 0.034 Uiso 1 1 calc R . .
C10 C 0.9757(2) 0.10082(16) 0.67442(14) 0.0369(6) Uani 1 1 d . . .
C11 C 0.9598(3) 0.03515(19) 0.61235(15) 0.0493(8) Uani 1 1 d . . .
H11 H 0.8934 0.0054 0.5891 0.059 Uiso 1 1 calc R . .
C12 C 1.0368(3) 0.0137(2) 0.58539(17) 0.0588(10) Uani 1 1 d . . .
H12 H 1.0241 -0.0318 0.5442 0.071 Uiso 1 1 calc R . .
C13 C 1.1337(3) 0.0571(2) 0.61695(18) 0.0549(9) Uani 1 1 d . . .
C14 C 1.1530(3) 0.12464(19) 0.67758(18) 0.0498(8) Uani 1 1 d . . .
H14 H 1.2196 0.1559 0.6993 0.060 Uiso 1 1 calc R . .
C15 C 1.0734(2) 0.14503(17) 0.70536(15) 0.0408(7) Uani 1 1 d . . .
H15 H 1.0861 0.1905 0.7467 0.049 Uiso 1 1 calc R . .
C16 C 1.3059(4) 0.0619(3) 0.6227(3) 0.0995(17) Uani 1 1 d . . .
H16A H 1.3258 0.1260 0.6290 0.149 Uiso 1 1 calc R . .
H16B H 1.3501 0.0332 0.5974 0.149 Uiso 1 1 calc R . .
H16C H 1.3106 0.0498 0.6670 0.149 Uiso 1 1 calc R . .
C17 C 0.82504(17) 0.45242(15) 0.81726(13) 0.0279(5) Uani 1 1 d . . .
C18 C 0.7515(2) 0.46840(17) 0.85191(15) 0.0364(6) Uani 1 1 d . . .
H18 H 0.7033 0.4200 0.8562 0.044 Uiso 1 1 calc R . .
C19 C 0.74628(19) 0.55591(17) 0.88145(15) 0.0354(6) Uani 1 1 d . . .
C20 C 0.6674(2) 0.5753(2) 0.91335(18) 0.0503(8) Uani 1 1 d . . .
H20 H 0.6176 0.5287 0.9184 0.060 Uiso 1 1 calc R . .
C21 C 0.6632(2) 0.6610(2) 0.93676(18) 0.0510(8) Uani 1 1 d . . .
H21 H 0.6089 0.6737 0.9569 0.061 Uiso 1 1 calc R . .
C22 C 0.7383(2) 0.73119(19) 0.93157(17) 0.0440(7) Uani 1 1 d . . .
H22 H 0.7328 0.7903 0.9477 0.053 Uiso 1 1 calc R . .
C23 C 0.81927(19) 0.71650(17) 0.90383(14) 0.0337(6) Uani 1 1 d . . .
C24 C 0.82120(18) 0.62587(16) 0.87634(13) 0.0310(5) Uani 1 1 d . . .
C25 C 0.89406(18) 0.60337(15) 0.83933(13) 0.0282(5) Uani 1 1 d . . .
H25 H 0.9443 0.6501 0.8348 0.034 Uiso 1 1 calc R . .
C26 C 0.90242(19) 0.79123(16) 0.90558(14) 0.0337(6) Uani 1 1 d . . .
C27 C 0.8863(2) 0.86056(19) 0.87972(17) 0.0469(7) Uani 1 1 d . . .
H27 H 0.8213 0.8572 0.8564 0.056 Uiso 1 1 calc R . .
C28 C 0.9621(2) 0.93422(19) 0.88697(18) 0.0501(8) Uani 1 1 d . . .
H28 H 0.9491 0.9807 0.8687 0.060 Uiso 1 1 calc R . .
C29 C 1.0568(2) 0.93999(17) 0.92091(15) 0.0396(6) Uani 1 1 d . . .
C30 C 1.0759(2) 0.87057(18) 0.94557(15) 0.0379(6) Uani 1 1 d . . .
H30 H 1.1413 0.8736 0.9680 0.045 Uiso 1 1 calc R . .
C31 C 0.9989(2) 0.79687(17) 0.93729(14) 0.0343(6) Uani 1 1 d . . .
H31 H 1.0125 0.7491 0.9537 0.041 Uiso 1 1 calc R . .
C32 C 1.1193(3) 1.08699(19) 0.9147(2) 0.0583(9) Uani 1 1 d . . .
H32A H 1.0906 1.0713 0.8661 0.087 Uiso 1 1 calc R . .
H32B H 1.1821 1.1326 0.9250 0.087 Uiso 1 1 calc R . .
H32C H 1.0723 1.1098 0.9407 0.087 Uiso 1 1 calc R . .
C33 C 1.17347(18) 0.42250(16) 0.72005(13) 0.0288(5) Uani 1 1 d . . .
C34 C 1.2344(2) 0.37689(18) 0.68888(14) 0.0371(6) Uani 1 1 d . . .
H34 H 1.2962 0.3758 0.7142 0.044 Uiso 1 1 calc R . .
C35 C 1.2063(2) 0.33137(18) 0.61923(14) 0.0371(6) Uani 1 1 d . . .
C36 C 1.2661(3) 0.2809(2) 0.58489(16) 0.0519(8) Uani 1 1 d . . .
H36 H 1.3291 0.2792 0.6081 0.062 Uiso 1 1 calc R . .
C37 C 1.2321(3) 0.2352(2) 0.51874(17) 0.0574(9) Uani 1 1 d . . .
H37 H 1.2717 0.2009 0.4962 0.069 Uiso 1 1 calc R . .
C38 C 1.1398(3) 0.2372(2) 0.48257(15) 0.0479(8) Uani 1 1 d . . .
H38 H 1.1183 0.2034 0.4364 0.057 Uiso 1 1 calc R . .
C39 C 1.0799(2) 0.28662(17) 0.51222(14) 0.0383(6) Uani 1 1 d . . .
C40 C 1.1141(2) 0.33481(16) 0.58315(13) 0.0324(6) Uani 1 1 d . . .
C41 C 1.05559(19) 0.38215(15) 0.61999(13) 0.0291(5) Uani 1 1 d . . .
H41 H 0.9929 0.3841 0.5965 0.035 Uiso 1 1 calc R . .
C42 C 0.9850(2) 0.29095(17) 0.47363(13) 0.0363(6) Uani 1 1 d . . .
C43 C 0.9114(2) 0.21329(18) 0.43984(15) 0.0454(7) Uani 1 1 d . . .
H43 H 0.9234 0.1579 0.4428 0.055 Uiso 1 1 calc R . .
C44 C 0.8218(3) 0.2147(2) 0.40227(16) 0.0519(8) Uani 1 1 d . . .
H44 H 0.7733 0.1608 0.3799 0.062 Uiso 1 1 calc R . .
C45 C 0.8026(2) 0.2941(2) 0.39722(15) 0.0462(7) Uani 1 1 d . . .
C46 C 0.8752(2) 0.37253(19) 0.42929(15) 0.0425(7) Uani 1 1 d . . .
H46 H 0.8633 0.4275 0.4253 0.051 Uiso 1 1 calc R . .
C47 C 0.9643(2) 0.37037(17) 0.46683(14) 0.0375(6) Uani 1 1 d . . .
H47 H 1.0129 0.4244 0.4886 0.045 Uiso 1 1 calc R . .
C48 C 0.6351(3) 0.2258(3) 0.3395(2) 0.0822(13) Uani 1 1 d . . .
H48A H 0.6502 0.1811 0.3038 0.123 Uiso 1 1 calc R . .
H48B H 0.5747 0.2420 0.3218 0.123 Uiso 1 1 calc R . .
H48C H 0.6244 0.2017 0.3778 0.123 Uiso 1 1 calc R . .
C49 C 1.19744(17) 0.47234(15) 0.79273(13) 0.0270(5) Uani 1 1 d . . .
C50 C 1.28724(19) 0.48619(16) 0.83495(14) 0.0325(6) Uani 1 1 d . . .
H50 H 1.3376 0.4604 0.8184 0.039 Uiso 1 1 calc R . .
C51 C 1.30595(19) 0.53817(17) 0.90257(13) 0.0317(5) Uani 1 1 d . . .
C52 C 1.4002(2) 0.55869(19) 0.94600(15) 0.0402(6) Uani 1 1 d . . .
H52 H 1.4513 0.5325 0.9314 0.048 Uiso 1 1 calc R . .
C53 C 1.4175(2) 0.6161(2) 1.00882(15) 0.0441(7) Uani 1 1 d . . .
H53 H 1.4818 0.6314 1.0371 0.053 Uiso 1 1 calc R . .
C54 C 1.3420(2) 0.65288(19) 1.03242(14) 0.0409(7) Uani 1 1 d . . .
H54 H 1.3569 0.6938 1.0762 0.049 Uiso 1 1 calc R . .
C55 C 1.24661(19) 0.63174(16) 0.99426(13) 0.0326(6) Uani 1 1 d . . .
C56 C 1.22879(18) 0.57471(15) 0.92652(13) 0.0287(5) Uani 1 1 d . . .
C57 C 1.13785(18) 0.55476(15) 0.87948(12) 0.0273(5) Uani 1 1 d . . .
H57 H 1.0847 0.5775 0.8946 0.033 Uiso 1 1 calc R . .
C58 C 1.1662(2) 0.66501(16) 1.02375(12) 0.0321(6) Uani 1 1 d . . .
C59 C 1.1810(2) 0.75414(16) 1.06051(13) 0.0365(6) Uani 1 1 d . . .
H59 H 1.2423 0.7952 1.0640 0.044 Uiso 1 1 calc R . .
C60 C 1.1080(2) 0.78297(16) 1.09159(14) 0.0372(6) Uani 1 1 d . . .
H60 H 1.1193 0.8436 1.1156 0.045 Uiso 1 1 calc R . .
C61 C 1.0184(2) 0.72422(16) 1.08807(13) 0.0346(6) Uani 1 1 d . . .
C62 C 1.0026(2) 0.63585(17) 1.05257(15) 0.0425(7) Uani 1 1 d . . .
H62 H 0.9417 0.5947 1.0497 0.051 Uiso 1 1 calc R . .
C63 C 1.0762(2) 0.60825(17) 1.02139(16) 0.0433(7) Uani 1 1 d . . .
H63 H 1.0645 0.5476 0.9973 0.052 Uiso 1 1 calc R . .
C64 C 0.8544(2) 0.6996(2) 1.11187(17) 0.0487(8) Uani 1 1 d . . .
H64A H 0.8247 0.6744 1.0635 0.073 Uiso 1 1 calc R . .
H64B H 0.8108 0.7327 1.1342 0.073 Uiso 1 1 calc R . .
H64C H 0.8620 0.6517 1.1325 0.073 Uiso 1 1 calc R . .
C65 C 0.95265(18) 0.62948(16) 0.68689(12) 0.0286(5) Uani 1 1 d . . .
C66 C 0.9551(2) 0.71440(17) 0.68506(13) 0.0336(6) Uani 1 1 d . . .
H66 H 0.9007 0.7263 0.6587 0.040 Uiso 1 1 calc R . .
C67 C 1.0376(2) 0.78464(16) 0.72191(13) 0.0326(6) Uani 1 1 d . . .
C68 C 1.0422(2) 0.87266(17) 0.71958(14) 0.0394(6) Uani 1 1 d . . .
H68 H 0.9877 0.8864 0.6948 0.047 Uiso 1 1 calc R . .
C69 C 1.1252(2) 0.93747(17) 0.75298(16) 0.0444(7) Uani 1 1 d . . .
H69 H 1.1294 0.9963 0.7501 0.053 Uiso 1 1 calc R . .
C70 C 1.2054(2) 0.91883(16) 0.79194(15) 0.0394(6) Uani 1 1 d . . .
H70 H 1.2624 0.9657 0.8147 0.047 Uiso 1 1 calc R . .
C71 C 1.2037(2) 0.83481(16) 0.79805(14) 0.0334(6) Uani 1 1 d . . .
C72 C 1.11757(19) 0.76529(15) 0.76070(13) 0.0292(5) Uani 1 1 d . . .
C73 C 1.10492(18) 0.67635(15) 0.76281(13) 0.0271(5) Uani 1 1 d . . .
H73 H 1.1557 0.6627 0.7912 0.033 Uiso 1 1 calc R . .
C74 C 1.28618(19) 0.82108(15) 0.84422(14) 0.0327(6) Uani 1 1 d . . .
C75 C 1.3202(2) 0.87960(16) 0.90866(15) 0.0361(6) Uani 1 1 d . . .
H75 H 1.2884 0.9262 0.9219 0.043 Uiso 1 1 calc R . .
C76 C 1.3990(2) 0.87242(17) 0.95433(16) 0.0405(7) Uani 1 1 d . . .
H76 H 1.4199 0.9130 0.9982 0.049 Uiso 1 1 calc R . .
C77 C 1.4468(2) 0.80556(17) 0.93533(15) 0.0390(6) Uani 1 1 d . . .
C78 C 1.4154(2) 0.74641(17) 0.87089(16) 0.0411(7) Uani 1 1 d . . .
H78 H 1.4484 0.7008 0.8576 0.049 Uiso 1 1 calc R . .
C79 C 1.3361(2) 0.75383(16) 0.82606(15) 0.0372(6) Uani 1 1 d . . .
H79 H 1.3150 0.7128 0.7823 0.045 Uiso 1 1 calc R . .
C80 C 1.5559(3) 0.8476(2) 1.04354(18) 0.0582(9) Uani 1 1 d . . .
H80A H 1.5805 0.9094 1.0439 0.087 Uiso 1 1 calc R . .
H80B H 1.6090 0.8283 1.0679 0.087 Uiso 1 1 calc R . .
H80C H 1.4984 0.8423 1.0658 0.087 Uiso 1 1 calc R . .
C81 C 0.87234(19) 0.55296(16) 0.64621(13) 0.0313(5) Uani 1 1 d . . .
C82 C 0.8008(2) 0.55818(18) 0.59597(14) 0.0398(6) Uani 1 1 d . . .
H82 H 0.8034 0.6128 0.5852 0.048 Uiso 1 1 calc R . .
C83 C 0.7230(2) 0.48309(19) 0.55979(15) 0.0423(7) Uani 1 1 d . . .
C84 C 0.6465(3) 0.4864(2) 0.5085(2) 0.0666(11) Uani 1 1 d . . .
H84 H 0.6484 0.5390 0.4948 0.080 Uiso 1 1 calc R . .
C85 C 0.5702(3) 0.4133(2) 0.4791(2) 0.0752(12) Uani 1 1 d . . .
H85 H 0.5174 0.4160 0.4459 0.090 Uiso 1 1 calc R . .
C86 C 0.5681(2) 0.3341(2) 0.49673(18) 0.0580(9) Uani 1 1 d . . .
H86 H 0.5137 0.2843 0.4750 0.070 Uiso 1 1 calc R . .
C87 C 0.6422(2) 0.32597(19) 0.54445(15) 0.0407(7) Uani 1 1 d . A .
C88 C 0.7223(2) 0.40238(17) 0.57690(14) 0.0353(6) Uani 1 1 d . . .
C89 C 0.80021(18) 0.40285(16) 0.62807(13) 0.0308(5) Uani 1 1 d . . .
H89 H 0.8009 0.3490 0.6395 0.037 Uiso 1 1 calc R . .
C90 C 0.6379(2) 0.2406(2) 0.56109(16) 0.0480(8) Uani 1 1 d . . .
C91 C 0.6723(8) 0.1765(6) 0.5340(6) 0.058(3) Uani 0.50 1 d P A 1
H91 H 0.7126 0.1845 0.5017 0.070 Uiso 0.50 1 calc PR A 1
C92 C 0.6544(12) 0.0940(7) 0.5488(6) 0.071(4) Uani 0.50 1 d P A 1
H92 H 0.6836 0.0487 0.5280 0.085 Uiso 0.50 1 calc PR A 1
C93 C 0.5938(11) 0.0804(11) 0.5941(11) 0.059(3) Uani 0.50 1 d P A 1
C94 C 0.5577(6) 0.1493(6) 0.6289(6) 0.062(2) Uani 0.50 1 d P A 1
H94 H 0.5217 0.1419 0.6635 0.074 Uiso 0.50 1 calc PR A 1
C95 C 0.5752(6) 0.2284(5) 0.6120(4) 0.0498(18) Uani 0.50 1 d P A 1
H95 H 0.5475 0.2748 0.6328 0.060 Uiso 0.50 1 calc PR A 1
C96 C 0.597(4) -0.073(4) 0.574(3) 0.109(12) Uani 0.50 1 d P A 1
H96A H 0.5654 -0.0883 0.5258 0.164 Uiso 0.50 1 calc PR A 1
H96B H 0.5767 -0.1231 0.5920 0.164 Uiso 0.50 1 calc PR A 1
H96C H 0.6695 -0.0571 0.5789 0.164 Uiso 0.50 1 calc PR A 1
O6 O 0.5654(5) 0.0025(3) 0.6110(3) 0.0776(17) Uani 0.50 1 d P A 1
C91B C 0.7213(6) 0.1973(7) 0.5422(5) 0.048(2) Uani 0.50 1 d P A 2
H91B H 0.7746 0.2286 0.5268 0.058 Uiso 0.50 1 calc PR A 2
C92B C 0.7197(9) 0.1124(6) 0.5475(4) 0.061(2) Uani 0.50 1 d P A 2
H92B H 0.7724 0.0858 0.5365 0.073 Uiso 0.50 1 calc PR A 2
C93B C 0.6394(12) 0.0660(8) 0.5692(6) 0.067(3) Uani 0.50 1 d P A 2
C94B C 0.5660(11) 0.1050(11) 0.5895(12) 0.080(5) Uani 0.50 1 d P A 2
H94B H 0.5163 0.0765 0.6094 0.096 Uiso 0.50 1 calc PR A 2
C95B C 0.5671(7) 0.1914(7) 0.5795(6) 0.073(3) Uani 0.50 1 d P A 2
H95B H 0.5107 0.2141 0.5870 0.087 Uiso 0.50 1 calc PR A 2
C96B C 0.564(4) -0.071(4) 0.589(3) 0.109(12) Uani 0.50 1 d P A 2
H96D H 0.5539 -0.0386 0.6333 0.164 Uiso 0.50 1 calc PR A 2
H96E H 0.5796 -0.1265 0.5922 0.164 Uiso 0.50 1 calc PR A 2
H96F H 0.5030 -0.0827 0.5550 0.164 Uiso 0.50 1 calc PR A 2
O6B O 0.6434(6) -0.0186(4) 0.5708(3) 0.096(2) Uani 0.50 1 d P A 2
C97 C 0.5978(2) 0.9950(2) 0.85817(18) 0.0535(8) Uani 1 1 d . . .
C98 C 0.5101(3) 0.9617(3) 0.8031(2) 0.0823(13) Uani 1 1 d . . .
H98A H 0.4556 0.9269 0.8178 0.123 Uiso 1 1 calc R . .
H98B H 0.5264 0.9242 0.7635 0.123 Uiso 1 1 calc R . .
H98C H 0.4893 1.0117 0.7910 0.123 Uiso 1 1 calc R . .
C99 C 0.6505(4) 0.9313(4) 0.8770(4) 0.1125(19) Uani 1 1 d . . .
H99A H 0.7154 0.9632 0.9064 0.169 Uiso 1 1 calc R . .
H99B H 0.6605 0.8916 0.8360 0.169 Uiso 1 1 calc R . .
H99C H 0.6107 0.8965 0.9013 0.169 Uiso 1 1 calc R . .
O1 O 1.2058(2) 0.02816(18) 0.58578(16) 0.0805(9) Uani 1 1 d . . .
O2 O 1.13814(16) 1.01004(12) 0.93245(12) 0.0497(5) Uani 1 1 d . . .
O3 O 0.71683(17) 0.30254(17) 0.36170(13) 0.0655(7) Uani 1 1 d . . .
O4 O 0.95006(15) 0.75786(12) 1.11984(10) 0.0431(5) Uani 1 1 d . . .
O5 O 1.52648(15) 0.79322(13) 0.97528(12) 0.0494(5) Uani 1 1 d . . .
O7 O 0.5224(2) 0.2497(3) 0.81219(16) 0.0998(11) Uani 1 1 d . . .
O8 O 0.4882(4) 0.3843(3) 0.8293(3) 0.166(2) Uani 1 1 d . . .
O9 O 0.4100(3) 0.2721(2) 0.72903(15) 0.1002(11) Uani 1 1 d . . .
O10 O 0.3700(3) 0.2725(4) 0.8313(3) 0.158(2) Uani 1 1 d . . .
O11 O 0.7715(2) 0.8189(2) 0.6627(2) 0.1049(12) Uani 1 1 d . . .
O12 O 0.6259(4) 0.8142(3) 0.7015(3) 0.175(2) Uani 1 1 d . . .
O13 O 0.6433(4) 0.7012(3) 0.6206(2) 0.166(2) Uani 1 1 d . . .
O14 O 0.7252(3) 0.7170(3) 0.7220(2) 0.1447(17) Uani 1 1 d . . .
O15 O 0.6264(2) 1.07169(17) 0.88760(14) 0.0778(8) Uani 1 1 d . . .
N1 N 0.91555(15) 0.35809(12) 0.75594(10) 0.0259(4) Uani 1 1 d . . .
N2 N 0.89630(14) 0.52071(12) 0.81061(10) 0.0263(4) Uani 1 1 d . . .
N3 N 1.08292(15) 0.42395(12) 0.68532(10) 0.0262(4) Uani 1 1 d . . .
N4 N 1.12203(14) 0.50657(12) 0.81595(10) 0.0248(4) Uani 1 1 d . . .
N5 N 1.02767(15) 0.61104(12) 0.72822(10) 0.0265(4) Uani 1 1 d . . .
N6 N 0.87285(15) 0.47390(13) 0.66145(10) 0.0282(4) Uani 1 1 d . . .
Cl1 Cl 0.44396(7) 0.28508(9) 0.79824(5) 0.0782(3) Uani 1 1 d . . .
Cl2 Cl 0.69043(6) 0.76582(5) 0.67862(5) 0.0532(2) Uani 1 1 d . . .
Co1 Co 0.98969(2) 0.482188(19) 0.743008(16) 0.02303(10) Uani 1 1 d . . .

loop_
_atom_site_aniso_label
_atom_site_aniso_U_11
_atom_site_aniso_U_22
_atom_site_aniso_U_33
_atom_site_aniso_U_23
_atom_site_aniso_U_13
_atom_site_aniso_U_12
C1 0.0265(12) 0.0263(11) 0.0261(12) 0.0071(9) 0.0037(10) 0.0070(9)
C2 0.0320(14) 0.0338(13) 0.0344(14) 0.0081(11) 0.0079(11) 0.0077(10)
C3 0.0345(14) 0.0283(12) 0.0326(14) 0.0057(10) 0.0027(11) 0.0007(10)
C4 0.0419(16) 0.0326(14) 0.0462(17) 0.0066(12) 0.0076(13) -0.0026(11)
C5 0.0528(19) 0.0287(14) 0.0525(19) 0.0108(13) 0.0048(15) -0.0085(12)
C6 0.0572(19) 0.0238(13) 0.0483(18) 0.0049(12) 0.0038(15) 0.0059(12)
C7 0.0482(16) 0.0245(12) 0.0334(14) 0.0030(10) 0.0031(12) 0.0089(11)
C8 0.0377(14) 0.0234(12) 0.0280(13) 0.0042(10) 0.0024(11) 0.0063(10)
C9 0.0311(13) 0.0242(11) 0.0292(13) 0.0058(10) 0.0058(10) 0.0087(9)
C10 0.0544(18) 0.0239(12) 0.0351(14) 0.0078(11) 0.0088(13) 0.0161(11)
C11 0.073(2) 0.0341(15) 0.0396(17) 0.0042(13) 0.0018(15) 0.0254(15)
C12 0.099(3) 0.0449(18) 0.0394(17) 0.0050(14) 0.0141(19) 0.0412(19)
C13 0.082(3) 0.0406(16) 0.060(2) 0.0190(15) 0.036(2) 0.0340(17)
C14 0.060(2) 0.0331(15) 0.063(2) 0.0143(14) 0.0230(17) 0.0192(13)
C15 0.0564(18) 0.0240(12) 0.0449(17) 0.0083(11) 0.0143(14) 0.0146(12)
C16 0.088(4) 0.075(3) 0.137(5) 0.001(3) 0.059(3) 0.033(3)
C17 0.0245(12) 0.0282(12) 0.0313(13) 0.0079(10) 0.0046(10) 0.0082(9)
C18 0.0306(14) 0.0311(13) 0.0505(17) 0.0123(12) 0.0148(12) 0.0086(10)
C19 0.0284(13) 0.0353(14) 0.0465(16) 0.0113(12) 0.0141(12) 0.0124(10)
C20 0.0411(17) 0.0442(16) 0.074(2) 0.0149(15) 0.0310(16) 0.0170(13)
C21 0.0411(17) 0.0498(17) 0.072(2) 0.0147(16) 0.0299(16) 0.0229(14)
C22 0.0424(17) 0.0363(15) 0.0583(19) 0.0084(13) 0.0179(14) 0.0210(12)
C23 0.0319(14) 0.0339(13) 0.0372(15) 0.0067(11) 0.0096(11) 0.0141(11)
C24 0.0275(13) 0.0339(13) 0.0325(13) 0.0057(11) 0.0053(11) 0.0145(10)
C25 0.0257(12) 0.0265(12) 0.0306(13) 0.0037(10) 0.0056(10) 0.0071(9)
C26 0.0351(14) 0.0307(13) 0.0364(14) 0.0026(11) 0.0113(12) 0.0158(11)
C27 0.0423(17) 0.0383(15) 0.062(2) 0.0126(14) 0.0042(15) 0.0189(13)
C28 0.0535(19) 0.0345(15) 0.069(2) 0.0208(15) 0.0105(16) 0.0203(13)
C29 0.0451(17) 0.0288(13) 0.0462(17) 0.0066(12) 0.0186(14) 0.0101(11)
C30 0.0361(15) 0.0391(14) 0.0400(15) 0.0109(12) 0.0074(12) 0.0126(11)
C31 0.0396(15) 0.0304(13) 0.0362(14) 0.0101(11) 0.0087(12) 0.0144(11)
C32 0.077(2) 0.0306(15) 0.069(2) 0.0136(15) 0.0219(19) 0.0145(15)
C33 0.0282(13) 0.0296(12) 0.0314(13) 0.0097(10) 0.0082(10) 0.0099(10)
C34 0.0360(15) 0.0446(15) 0.0362(15) 0.0104(12) 0.0101(12) 0.0212(12)
C35 0.0451(16) 0.0403(14) 0.0325(14) 0.0092(11) 0.0140(12) 0.0220(12)
C36 0.060(2) 0.067(2) 0.0429(17) 0.0137(15) 0.0199(15) 0.0435(17)
C37 0.078(2) 0.065(2) 0.0458(19) 0.0116(16) 0.0255(17) 0.0518(19)
C38 0.070(2) 0.0479(17) 0.0319(15) 0.0045(13) 0.0147(15) 0.0336(15)
C39 0.0559(18) 0.0313(13) 0.0327(14) 0.0084(11) 0.0126(13) 0.0195(12)
C40 0.0436(15) 0.0275(12) 0.0312(13) 0.0092(10) 0.0133(12) 0.0147(11)
C41 0.0320(13) 0.0278(12) 0.0289(13) 0.0079(10) 0.0059(11) 0.0105(10)
C42 0.0505(17) 0.0311(13) 0.0259(13) 0.0006(10) 0.0111(12) 0.0133(12)
C43 0.065(2) 0.0283(14) 0.0384(16) 0.0017(12) 0.0123(15) 0.0089(13)
C44 0.058(2) 0.0464(17) 0.0375(17) 0.0001(13) 0.0075(15) -0.0025(14)
C45 0.0454(18) 0.0519(18) 0.0368(16) 0.0044(13) 0.0074(14) 0.0121(14)
C46 0.0509(18) 0.0381(15) 0.0365(15) 0.0027(12) 0.0049(13) 0.0178(13)
C47 0.0454(16) 0.0304(13) 0.0338(14) 0.0033(11) 0.0053(12) 0.0114(11)
C48 0.051(2) 0.105(3) 0.068(3) 0.003(2) 0.000(2) 0.000(2)
C49 0.0244(12) 0.0272(12) 0.0318(13) 0.0095(10) 0.0071(10) 0.0089(9)
C50 0.0276(13) 0.0355(13) 0.0374(14) 0.0115(11) 0.0085(11) 0.0117(10)
C51 0.0279(13) 0.0366(13) 0.0319(14) 0.0131(11) 0.0052(11) 0.0069(10)
C52 0.0264(14) 0.0548(17) 0.0403(16) 0.0171(13) 0.0048(12) 0.0088(12)
C53 0.0310(15) 0.0598(18) 0.0367(16) 0.0162(14) 0.0002(12) 0.0016(13)
C54 0.0398(16) 0.0453(15) 0.0302(14) 0.0094(12) 0.0033(12) -0.0022(12)
C55 0.0335(14) 0.0318(13) 0.0288(13) 0.0096(10) 0.0033(11) 0.0001(10)
C56 0.0245(12) 0.0292(12) 0.0299(13) 0.0083(10) 0.0041(10) 0.0019(9)
C57 0.0254(12) 0.0263(12) 0.0282(13) 0.0049(10) 0.0050(10) 0.0054(9)
C58 0.0395(15) 0.0284(12) 0.0242(12) 0.0045(10) 0.0044(11) 0.0038(10)
C59 0.0398(15) 0.0272(12) 0.0323(14) 0.0058(11) -0.0064(12) -0.0018(11)
C60 0.0446(16) 0.0243(12) 0.0331(14) -0.0010(10) -0.0027(12) 0.0050(11)
C61 0.0452(16) 0.0310(13) 0.0297(13) 0.0090(11) 0.0088(12) 0.0127(11)
C62 0.0502(17) 0.0250(13) 0.0496(17) 0.0028(12) 0.0235(14) 0.0031(11)
C63 0.0511(18) 0.0226(12) 0.0509(18) -0.0012(12) 0.0229(15) 0.0015(11)
C64 0.0500(19) 0.0445(16) 0.055(2) 0.0109(14) 0.0198(15) 0.0168(14)
C65 0.0325(13) 0.0297(12) 0.0269(12) 0.0077(10) 0.0074(10) 0.0140(10)
C66 0.0384(15) 0.0347(13) 0.0313(14) 0.0093(11) 0.0067(11) 0.0173(11)
C67 0.0449(16) 0.0290(12) 0.0294(13) 0.0095(10) 0.0126(12) 0.0163(11)
C68 0.0549(18) 0.0302(13) 0.0367(15) 0.0094(11) 0.0073(13) 0.0196(12)
C69 0.068(2) 0.0233(13) 0.0468(17) 0.0136(12) 0.0163(15) 0.0144(13)
C70 0.0498(17) 0.0230(12) 0.0435(16) 0.0078(11) 0.0120(13) 0.0049(11)
C71 0.0388(15) 0.0254(12) 0.0384(15) 0.0084(11) 0.0158(12) 0.0079(10)
C72 0.0347(14) 0.0253(12) 0.0301(13) 0.0071(10) 0.0117(11) 0.0101(10)
C73 0.0248(12) 0.0262(12) 0.0320(13) 0.0082(10) 0.0081(10) 0.0080(9)
C74 0.0304(13) 0.0237(12) 0.0438(15) 0.0081(11) 0.0114(12) 0.0050(10)
C75 0.0338(14) 0.0269(12) 0.0478(17) 0.0069(11) 0.0131(12) 0.0092(10)
C76 0.0347(15) 0.0327(14) 0.0492(17) 0.0035(12) 0.0065(13) 0.0082(11)
C77 0.0311(14) 0.0326(13) 0.0513(18) 0.0075(12) 0.0073(13) 0.0092(11)
C78 0.0371(15) 0.0273(13) 0.0578(19) 0.0049(12) 0.0141(14) 0.0108(11)
C79 0.0348(15) 0.0238(12) 0.0483(17) 0.0011(11) 0.0121(13) 0.0044(10)
C80 0.052(2) 0.0535(19) 0.061(2) 0.0054(16) -0.0076(17) 0.0193(15)
C81 0.0340(14) 0.0298(12) 0.0305(13) 0.0064(10) 0.0049(11) 0.0123(10)
C82 0.0437(16) 0.0365(14) 0.0392(15) 0.0113(12) -0.0005(13) 0.0152(12)
C83 0.0408(16) 0.0416(15) 0.0397(16) 0.0060(12) -0.0043(13) 0.0143(12)
C84 0.065(2) 0.055(2) 0.067(2) 0.0131(17) -0.0258(19) 0.0183(17)
C85 0.067(2) 0.063(2) 0.077(3) 0.012(2) -0.035(2) 0.0184(19)
C86 0.0436(18) 0.0537(19) 0.059(2) -0.0007(16) -0.0174(16) 0.0109(14)
C87 0.0319(15) 0.0441(15) 0.0387(15) 0.0008(12) 0.0010(12) 0.0095(11)
C88 0.0315(14) 0.0382(14) 0.0319(14) 0.0011(11) 0.0014(11) 0.0127(11)
C89 0.0298(13) 0.0296(12) 0.0308(13) 0.0042(10) 0.0038(11) 0.0091(10)
C90 0.0385(17) 0.0445(17) 0.0447(18) 0.0054(14) -0.0117(14) -0.0041(13)
C91 0.090(8) 0.045(5) 0.053(6) 0.019(4) 0.034(7) 0.026(5)
C92 0.114(10) 0.040(6) 0.066(7) 0.009(4) 0.034(8) 0.033(7)
C93 0.049(7) 0.047(7) 0.068(7) 0.010(6) -0.014(5) 0.006(5)
C94 0.047(4) 0.057(5) 0.081(6) 0.023(5) 0.012(5) 0.009(4)
C95 0.046(4) 0.048(4) 0.061(5) 0.020(4) 0.016(4) 0.012(4)
C96 0.14(3) 0.061(4) 0.093(18) 0.028(11) -0.035(15) -0.017(16)
O6 0.083(4) 0.045(3) 0.090(4) 0.023(3) -0.017(3) 0.001(3)
C91B 0.051(5) 0.049(5) 0.037(4) 0.002(3) 0.005(4) 0.010(4)
C92B 0.092(7) 0.051(5) 0.037(4) 0.006(3) 0.011(5) 0.020(5)
C93B 0.079(8) 0.049(7) 0.044(6) 0.004(4) -0.016(6) -0.015(6)
C94B 0.052(9) 0.068(12) 0.093(10) 0.021(9) -0.001(9) -0.031(8)
C95B 0.039(4) 0.079(7) 0.077(7) -0.003(5) -0.009(5) 0.006(4)
C96B 0.14(3) 0.061(4) 0.093(18) 0.028(11) -0.035(15) -0.017(16)
O6B 0.137(6) 0.046(3) 0.067(4) 0.013(3) -0.035(4) -0.019(4)
C97 0.0477(19) 0.0535(19) 0.059(2) 0.0123(16) 0.0275(16) 0.0029(15)
C98 0.048(2) 0.097(3) 0.081(3) 0.004(2) 0.019(2) -0.010(2)
C99 0.088(4) 0.126(4) 0.168(6) 0.083(4) 0.056(4) 0.055(3)
O1 0.094(2) 0.0658(16) 0.097(2) 0.0122(15) 0.0549(18) 0.0400(15)
O2 0.0528(13) 0.0309(10) 0.0663(15) 0.0126(10) 0.0178(11) 0.0095(9)
O3 0.0430(13) 0.0819(17) 0.0571(15) 0.0018(13) -0.0029(11) 0.0132(12)
O4 0.0523(12) 0.0348(10) 0.0434(11) 0.0043(9) 0.0133(10) 0.0187(9)
O5 0.0424(12) 0.0414(11) 0.0591(14) 0.0038(10) 0.0002(10) 0.0176(9)
O7 0.0699(19) 0.159(3) 0.078(2) 0.027(2) -0.0049(16) 0.067(2)
O8 0.190(5) 0.098(3) 0.161(4) -0.023(3) 0.009(4) 0.015(3)
O9 0.126(3) 0.114(2) 0.0551(17) 0.0132(16) -0.0246(17) 0.058(2)
O10 0.083(3) 0.283(6) 0.167(4) 0.123(4) 0.066(3) 0.075(3)
O11 0.076(2) 0.0735(19) 0.181(4) 0.046(2) 0.047(2) 0.0242(16)
O12 0.196(5) 0.116(3) 0.298(7) 0.083(4) 0.185(5) 0.100(3)
O13 0.171(4) 0.124(3) 0.125(4) -0.032(3) -0.044(3) -0.011(3)
O14 0.127(3) 0.191(4) 0.158(4) 0.118(4) 0.025(3) 0.052(3)
O15 0.088(2) 0.0593(16) 0.0718(18) 0.0061(13) 0.0243(16) -0.0040(14)
N1 0.0269(10) 0.0245(10) 0.0245(10) 0.0035(8) 0.0037(8) 0.0069(8)
N2 0.0233(10) 0.0252(10) 0.0293(11) 0.0043(8) 0.0052(8) 0.0074(8)
N3 0.0287(11) 0.0232(9) 0.0261(10) 0.0053(8) 0.0056(8) 0.0065(8)
N4 0.0256(10) 0.0217(9) 0.0267(10) 0.0054(8) 0.0048(8) 0.0067(7)
N5 0.0268(11) 0.0234(9) 0.0300(11) 0.0065(8) 0.0060(9) 0.0082(8)
N6 0.0300(11) 0.0259(10) 0.0269(11) 0.0040(8) 0.0018(9) 0.0095(8)
Cl1 0.0554(6) 0.1351(10) 0.0545(5) 0.0256(6) 0.0061(4) 0.0512(6)
Cl2 0.0429(4) 0.0436(4) 0.0630(5) -0.0005(4) 0.0042(4) 0.0112(3)
Co1 0.02299(17) 0.02070(16) 0.02426(18) 0.00325(12) 0.00396(13) 0.00689(12)

loop_
_atom_type_symbol
_atom_type_description
_atom_type_scat_dispersion_real
_atom_type_scat_dispersion_imag
_atom_type_scat_source
C C 0.0033 0.0016 'International Tables Vol C Tables 4.2.6.8 and 6.1.1.4'
H H 0.0000 0.0000 'International Tables Vol C Tables 4.2.6.8 and 6.1.1.4'
O O 0.0106 0.0060 'International Tables Vol C Tables 4.2.6.8 and 6.1.1.4'
N N 0.0061 0.0033 'International Tables Vol C Tables 4.2.6.8 and 6.1.1.4'
Cl Cl 0.1484 0.1585 'International Tables Vol C Tables 4.2.6.8 and 6.1.1.4'
Co Co 0.3494 0.9721 'International Tables Vol C Tables 4.2.6.8 and 6.1.1.4'

loop_
_geom_angle_atom_site_label_1
_geom_angle_atom_site_label_2
_geom_angle_atom_site_label_3
_geom_angle
C2 C1 N1 121.3(2)
C2 C1 C17 123.0(2)
N1 C1 C17 115.7(2)
C1 C2 C3 120.5(2)
C1 C2 H2 119.8
C3 C2 H2 119.8
C4 C3 C8 120.5(2)
C4 C3 C2 121.1(3)
C8 C3 C2 118.3(2)
C5 C4 C3 119.1(3)
C5 C4 H4 120.4
C3 C4 H4 120.4
C4 C5 C6 120.6(3)
C4 C5 H5 119.7
C6 C5 H5 119.7
C7 C6 C5 122.8(3)
C7 C6 H6 118.6
C5 C6 H6 118.6
C6 C7 C8 117.3(3)
C6 C7 C10 118.6(2)
C8 C7 C10 124.1(2)
C9 C8 C3 116.8(2)
C9 C8 C7 123.6(2)
C3 C8 C7 119.6(2)
N1 C9 C8 124.4(2)
N1 C9 H9 117.8
C8 C9 H9 117.8
C15 C10 C11 117.5(3)
C15 C10 C7 123.9(2)
C11 C10 C7 118.4(3)
C12 C11 C10 121.4(3)
C12 C11 H11 119.3
C10 C11 H11 119.3
C11 C12 C13 120.7(3)
C11 C12 H12 119.6
C13 C12 H12 119.6
O1 C13 C12 115.5(3)
O1 C13 C14 124.6(4)
C12 C13 C14 119.9(3)
C15 C14 C13 118.8(3)
C15 C14 H14 120.6
C13 C14 H14 120.6
C10 C15 C14 121.6(3)
C10 C15 H15 119.2
C14 C15 H15 119.2
O1 C16 H16A 109.5
O1 C16 H16B 109.5
H16A C16 H16B 109.5
O1 C16 H16C 109.5
H16A C16 H16C 109.5
H16B C16 H16C 109.5
C18 C17 N2 121.1(2)
C18 C17 C1 123.1(2)
N2 C17 C1 115.9(2)
C17 C18 C19 120.9(2)
C17 C18 H18 119.6
C19 C18 H18 119.6
C24 C19 C18 118.0(2)
C24 C19 C20 119.4(2)
C18 C19 C20 122.7(3)
C21 C20 C19 119.7(3)
C21 C20 H20 120.1
C19 C20 H20 120.1
C20 C21 C22 120.9(3)
C20 C21 H21 119.5
C22 C21 H21 119.5
C23 C22 C21 121.9(3)
C23 C22 H22 119.0
C21 C22 H22 119.0
C22 C23 C24 117.0(2)
C22 C23 C26 120.9(2)
C24 C23 C26 122.0(2)
C19 C24 C25 117.4(2)
C19 C24 C23 120.9(2)
C25 C24 C23 121.6(2)
N2 C25 C24 123.7(2)
N2 C25 H25 118.2
C24 C25 H25 118.2
C31 C26 C27 117.6(3)
C31 C26 C23 120.6(2)
C27 C26 C23 121.7(2)
C28 C27 C26 121.8(3)
C28 C27 H27 119.1
C26 C27 H27 119.1
C27 C28 C29 119.6(3)
C27 C28 H28 120.2
C29 C28 H28 120.2
O2 C29 C28 125.4(3)
O2 C29 C30 114.7(3)
C28 C29 C30 119.9(3)
C31 C30 C29 119.5(3)
C31 C30 H30 120.2
C29 C30 H30 120.2
C30 C31 C26 121.5(2)
C30 C31 H31 119.3
C26 C31 H31 119.3
O2 C32 H32A 109.5
O2 C32 H32B 109.5
H32A C32 H32B 109.5
O2 C32 H32C 109.5
H32A C32 H32C 109.5
H32B C32 H32C 109.5
C34 C33 N3 121.3(2)
C34 C33 C49 123.9(2)
N3 C33 C49 114.8(2)
C33 C34 C35 120.5(2)
C33 C34 H34 119.8
C35 C34 H34 119.8
C34 C35 C40 118.1(2)
C34 C35 C36 122.5(3)
C40 C35 C36 119.3(3)
C37 C36 C35 119.4(3)
C37 C36 H36 120.3
C35 C36 H36 120.3
C36 C37 C38 121.8(3)
C36 C37 H37 119.1
C38 C37 H37 119.1
C39 C38 C37 121.7(3)
C39 C38 H38 119.1
C37 C38 H38 119.1
C38 C39 C40 117.3(3)
C38 C39 C42 121.6(2)
C40 C39 C42 121.1(2)
C41 C40 C35 117.2(2)
C41 C40 C39 122.2(2)
C35 C40 C39 120.5(2)
N3 C41 C40 123.8(2)
N3 C41 H41 118.1
C40 C41 H41 118.1
C47 C42 C43 116.7(3)
C47 C42 C39 122.9(2)
C43 C42 C39 120.3(2)
C44 C43 C42 122.0(3)
C44 C43 H43 119.0
C42 C43 H43 119.0
C45 C44 C43 120.2(3)
C45 C44 H44 119.9
C43 C44 H44 119.9
O3 C45 C44 124.7(3)
O3 C45 C46 116.1(3)
C44 C45 C46 119.2(3)
C47 C46 C45 120.1(3)
C47 C46 H46 120.0
C45 C46 H46 120.0
C46 C47 C42 121.8(3)
C46 C47 H47 119.1
C42 C47 H47 119.1
O3 C48 H48A 109.5
O3 C48 H48B 109.5
H48A C48 H48B 109.5
O3 C48 H48C 109.5
H48A C48 H48C 109.5
H48B C48 H48C 109.5
C50 C49 N4 120.8(2)
C50 C49 C33 124.2(2)
N4 C49 C33 114.9(2)
C49 C50 C51 120.8(2)
C49 C50 H50 119.6
C51 C50 H50 119.6
C50 C51 C52 122.0(2)
C50 C51 C56 118.6(2)
C52 C51 C56 119.3(2)
C53 C52 C51 119.9(3)
C53 C52 H52 120.1
C51 C52 H52 120.1
C52 C53 C54 121.0(3)
C52 C53 H53 119.5
C54 C53 H53 119.5
C55 C54 C53 122.2(3)
C55 C54 H54 118.9
C53 C54 H54 118.9
C54 C55 C56 117.2(2)
C54 C55 C58 120.4(2)
C56 C55 C58 122.3(2)
C57 C56 C51 116.4(2)
C57 C56 C55 123.3(2)
C51 C56 C55 120.3(2)
N4 C57 C56 124.2(2)
N4 C57 H57 117.9
C56 C57 H57 117.9
C63 C58 C59 116.8(2)
C63 C58 C55 121.3(2)
C59 C58 C55 121.7(2)
C60 C59 C58 121.2(2)
C60 C59 H59 119.4
C58 C59 H59 119.4
C59 C60 C61 120.6(2)
C59 C60 H60 119.7
C61 C60 H60 119.7
O4 C61 C60 117.0(2)
O4 C61 C62 123.8(3)
C60 C61 C62 119.2(2)
C63 C62 C61 119.5(3)
C63 C62 H62 120.3
C61 C62 H62 120.3
C58 C63 C62 122.8(2)
C58 C63 H63 118.6
C62 C63 H63 118.6
O4 C64 H64A 109.5
O4 C64 H64B 109.5
H64A C64 H64B 109.5
O4 C64 H64C 109.5
H64A C64 H64C 109.5
H64B C64 H64C 109.5
C66 C65 N5 120.8(2)
C66 C65 C81 123.3(2)
N5 C65 C81 115.9(2)
C65 C66 C67 120.7(2)
C65 C66 H66 119.6
C67 C66 H66 119.6
C66 C67 C72 118.6(2)
C66 C67 C68 121.4(2)
C72 C67 C68 119.9(2)
C69 C68 C67 119.5(3)
C69 C68 H68 120.3
C67 C68 H68 120.3
C68 C69 C70 121.0(2)
C68 C69 H69 119.5
C70 C69 H69 119.5
C71 C70 C69 122.1(3)
C71 C70 H70 118.9
C69 C70 H70 118.9
C70 C71 C72 117.1(3)
C70 C71 C74 119.5(2)
C72 C71 C74 123.4(2)
C67 C72 C73 116.3(2)
C67 C72 C71 120.3(2)
C73 C72 C71 123.4(2)
N5 C73 C72 124.7(2)
N5 C73 H73 117.7
C72 C73 H73 117.7
C75 C74 C79 117.2(3)
C75 C74 C71 118.9(2)
C79 C74 C71 123.8(2)
C76 C75 C74 122.3(2)
C76 C75 H75 118.8
C74 C75 H75 118.8
C77 C76 C75 119.4(3)
C77 C76 H76 120.3
C75 C76 H76 120.3
O5 C77 C76 124.6(3)
O5 C77 C78 115.6(2)
C76 C77 C78 119.8(3)
C79 C78 C77 120.2(2)
C79 C78 H78 119.9
C77 C78 H78 119.9
C78 C79 C74 121.1(2)
C78 C79 H79 119.5
C74 C79 H79 119.5
O5 C80 H80A 109.5
O5 C80 H80B 109.5
H80A C80 H80B 109.5
O5 C80 H80C 109.5
H80A C80 H80C 109.5
H80B C80 H80C 109.5
C82 C81 N6 121.1(2)
C82 C81 C65 123.0(2)
N6 C81 C65 115.9(2)
C81 C82 C83 120.7(3)
C81 C82 H82 119.6
C83 C82 H82 119.6
C84 C83 C82 122.4(3)
C84 C83 C88 119.7(3)
C82 C83 C88 117.9(2)
C85 C84 C83 119.2(3)
C85 C84 H84 120.4
C83 C84 H84 120.4
C84 C85 C86 121.2(3)
C84 C85 H85 119.4
C86 C85 H85 119.4
C87 C86 C85 122.1(3)
C87 C86 H86 118.9
C85 C86 H86 118.9
C86 C87 C88 117.6(3)
C86 C87 C90 120.5(3)
C88 C87 C90 121.9(3)
C89 C88 C83 117.3(2)
C89 C88 C87 122.6(3)
C83 C88 C87 120.0(3)
N6 C89 C88 124.0(2)
N6 C89 H89 118.0
C88 C89 H89 118.0
C91 C90 C95B 94.3(7)
C91 C90 C87 128.9(6)
C95B C90 C87 129.8(6)
C91 C90 C95 118.0(6)
C87 C90 C95 112.8(4)
C95B C90 C91B 115.0(7)
C87 C90 C91B 114.3(5)
C95 C90 C91B 129.5(6)
C90 C91 C92 124.1(10)
C90 C91 H91 117.9
C92 C91 H91 117.9
C93 C92 C91 118.7(10)
C93 C92 H92 120.6
C91 C92 H92 120.6
O6 C93 C92 125.5(15)
O6 C93 C94 114.0(16)
C92 C93 C94 120.5(13)
C95 C94 C93 118.8(11)
C95 C94 H94 120.6
C93 C94 H94 120.6
C94 C95 C90 119.6(7)
C94 C95 H95 120.2
C90 C95 H95 120.2
C93 O6 C96 116(2)
C92B C91B C90 120.3(9)
C92B C91B H91B 119.8
C90 C91B H91B 119.8
C91B C92B C93B 119.4(11)
C91B C92B H92B 120.3
C93B C92B H92B 120.3
C94B C93B O6B 123.7(14)
C94B C93B C92B 121.4(12)
O6B C93B C92B 114.8(13)
C93B C94B C95B 117.3(12)
C93B C94B H94B 121.4
C95B C94B H94B 121.4
C90 C95B C94B 126.1(10)
C90 C95B H95B 117.0
C94B C95B H95B 117.0
O6B C96B H96D 109.5
O6B C96B H96E 109.5
H96D C96B H96E 109.5
O6B C96B H96F 109.5
H96D C96B H96F 109.5
H96E C96B H96F 109.5
C93B O6B C96B 118(3)
O15 C97 C98 121.4(4)
O15 C97 C99 120.2(4)
C98 C97 C99 118.3(4)
C97 C98 H98A 109.5
C97 C98 H98B 109.5
H98A C98 H98B 109.5
C97 C98 H98C 109.5
H98A C98 H98C 109.5
H98B C98 H98C 109.5
C97 C99 H99A 109.5
C97 C99 H99B 109.5
H99A C99 H99B 109.5
C97 C99 H99C 109.5
H99A C99 H99C 109.5
H99B C99 H99C 109.5
C13 O1 C16 116.5(3)
C29 O2 C32 116.3(3)
C45 O3 C48 116.6(3)
C61 O4 C64 117.5(2)
C77 O5 C80 117.4(2)
C9 N1 C1 118.5(2)
C9 N1 Co1 127.16(17)
C1 N1 Co1 113.44(14)
C25 N2 C17 119.0(2)
C25 N2 Co1 125.61(17)
C17 N2 Co1 114.89(15)
C41 N3 C33 119.1(2)
C41 N3 Co1 123.95(16)
C33 N3 Co1 116.63(15)
C57 N4 C49 119.2(2)
C57 N4 Co1 124.87(16)
C49 N4 Co1 115.80(15)
C73 N5 C65 118.7(2)
C73 N5 Co1 126.40(17)
C65 N5 Co1 113.77(15)
C89 N6 C81 118.9(2)
C89 N6 Co1 126.49(17)
C81 N6 Co1 114.54(16)
O10 Cl1 O7 118.1(3)
O10 Cl1 O9 112.7(3)
O7 Cl1 O9 113.6(2)
O10 Cl1 O8 100.1(3)
O7 Cl1 O8 103.2(3)
O9 Cl1 O8 107.0(3)
O13 Cl2 O12 110.0(4)
O13 Cl2 O11 106.8(3)
O12 Cl2 O11 111.2(2)
O13 Cl2 O14 102.6(3)
O12 Cl2 O14 115.4(3)
O11 Cl2 O14 110.1(2)
N3 Co1 N4 77.49(8)
N3 Co1 N2 168.68(8)
N4 Co1 N2 97.95(8)
N3 Co1 N5 98.33(8)
N4 Co1 N5 93.07(7)
N2 Co1 N5 92.21(7)
N3 Co1 N6 98.10(8)
N4 Co1 N6 169.36(8)
N2 Co1 N6 88.08(8)
N5 Co1 N6 77.87(8)
N3 Co1 N1 92.75(7)
N4 Co1 N1 97.75(7)
N2 Co1 N1 77.49(7)
N5 Co1 N1 165.95(7)
N6 Co1 N1 92.10(8)

loop_
_geom_bond_atom_site_label_1
_geom_bond_atom_site_label_2
_geom_bond_distance
C1 C2 1.370(3)
C1 N1 1.376(3)
C1 C17 1.472(3)
C2 C3 1.414(4)
C2 H2 0.9500
C3 C4 1.410(4)
C3 C8 1.413(4)
C4 C5 1.367(4)
C4 H4 0.9500
C5 C6 1.395(5)
C5 H5 0.9500
C6 C7 1.377(4)
C6 H6 0.9500
C7 C8 1.431(3)
C7 C10 1.482(4)
C8 C9 1.413(3)
C9 N1 1.325(3)
C9 H9 0.9500
C10 C15 1.384(4)
C10 C11 1.411(4)
C11 C12 1.349(5)
C11 H11 0.9500
C12 C13 1.375(5)
C12 H12 0.9500
C13 O1 1.372(4)
C13 C14 1.400(5)
C14 C15 1.385(4)
C14 H14 0.9500
C15 H15 0.9500
C16 O1 1.421(6)
C16 H16A 0.9800
C16 H16B 0.9800
C16 H16C 0.9800
C17 C18 1.366(4)
C17 N2 1.371(3)
C18 C19 1.413(4)
C18 H18 0.9500
C19 C24 1.407(4)
C19 C20 1.413(4)
C20 C21 1.360(4)
C20 H20 0.9500
C21 C22 1.412(4)
C21 H21 0.9500
C22 C23 1.377(4)
C22 H22 0.9500
C23 C24 1.437(3)
C23 C26 1.480(4)
C24 C25 1.412(3)
C25 N2 1.326(3)
C25 H25 0.9500
C26 C31 1.387(4)
C26 C27 1.388(4)
C27 C28 1.379(4)
C27 H27 0.9500
C28 C29 1.381(4)
C28 H28 0.9500
C29 O2 1.374(3)
C29 C30 1.388(4)
C30 C31 1.385(4)
C30 H30 0.9500
C31 H31 0.9500
C32 O2 1.432(4)
C32 H32A 0.9800
C32 H32B 0.9800
C32 H32C 0.9800
C33 C34 1.365(3)
C33 N3 1.370(3)
C33 C49 1.481(3)
C34 C35 1.411(4)
C34 H34 0.9500
C35 C40 1.412(4)
C35 C36 1.424(4)
C36 C37 1.355(5)
C36 H36 0.9500
C37 C38 1.406(5)
C37 H37 0.9500
C38 C39 1.376(4)
C38 H38 0.9500
C39 C40 1.448(4)
C39 C42 1.471(4)
C40 C41 1.408(3)
C41 N3 1.321(3)
C41 H41 0.9500
C42 C47 1.396(4)
C42 C43 1.399(4)
C43 C44 1.384(5)
C43 H43 0.9500
C44 C45 1.378(5)
C44 H44 0.9500
C45 O3 1.363(4)
C45 C46 1.394(4)
C46 C47 1.382(4)
C46 H46 0.9500
C47 H47 0.9500
C48 O3 1.428(5)
C48 H48A 0.9800
C48 H48B 0.9800
C48 H48C 0.9800
C49 C50 1.367(4)
C49 N4 1.377(3)
C50 C51 1.407(4)
C50 H50 0.9500
C51 C52 1.412(4)
C51 C56 1.422(3)
C52 C53 1.360(4)
C52 H52 0.9500
C53 C54 1.402(4)
C53 H53 0.9500
C54 C55 1.379(4)
C54 H54 0.9500
C55 C56 1.437(3)
C55 C58 1.484(4)
C56 C57 1.414(3)
C57 N4 1.320(3)
C57 H57 0.9500
C58 C63 1.382(4)
C58 C59 1.408(3)
C59 C60 1.380(4)
C59 H59 0.9500
C60 C61 1.387(4)
C60 H60 0.9500
C61 O4 1.362(3)
C61 C62 1.389(4)
C62 C63 1.382(4)
C62 H62 0.9500
C63 H63 0.9500
C64 O4 1.430(4)
C64 H64A 0.9800
C64 H64B 0.9800
C64 H64C 0.9800
C65 C66 1.365(3)
C65 N5 1.382(3)
C65 C81 1.467(3)
C66 C67 1.411(4)
C66 H66 0.9500
C67 C72 1.412(4)
C67 C68 1.413(4)
C68 C69 1.357(4)
C68 H68 0.9500
C69 C70 1.410(4)
C69 H69 0.9500
C70 C71 1.379(4)
C70 H70 0.9500
C71 C72 1.438(4)
C71 C74 1.476(4)
C72 C73 1.414(3)
C73 N5 1.318(3)
C73 H73 0.9500
C74 C75 1.390(4)
C74 C79 1.406(3)
C75 C76 1.388(4)
C75 H75 0.9500
C76 C77 1.384(4)
C76 H76 0.9500
C77 O5 1.367(3)
C77 C78 1.392(4)
C78 C79 1.385(4)
C78 H78 0.9500
C79 H79 0.9500
C80 O5 1.425(4)
C80 H80A 0.9800
C80 H80B 0.9800
C80 H80C 0.9800
C81 C82 1.367(4)
C81 N6 1.379(3)
C82 C83 1.414(4)
C82 H82 0.9500
C83 C84 1.414(4)
C83 C88 1.420(4)
C84 C85 1.360(5)
C84 H84 0.9500
C85 C86 1.400(5)
C85 H85 0.9500
C86 C87 1.375(4)
C86 H86 0.9500
C87 C88 1.429(4)
C87 C90 1.482(4)
C88 C89 1.404(4)
C89 N6 1.327(3)
C89 H89 0.9500
C90 C91 1.267(11)
C90 C95B 1.297(11)
C90 C95 1.488(9)
C90 C91B 1.524(11)
C91 C92 1.411(16)
C91 H91 0.9500
C92 C93 1.38(3)
C92 H92 0.9500
C93 O6 1.374(18)
C93 C94 1.39(2)
C94 C95 1.378(13)
C94 H94 0.9500
C95 H95 0.9500
C96 O6 1.45(5)
C96 H96A 0.9800
C96 H96B 0.9800
C96 H96C 0.9800
C91B C92B 1.388(14)
C91B H91B 0.9500
C92B C93B 1.408(16)
C92B H92B 0.9500
C93B C94B 1.37(2)
C93B O6B 1.377(15)
C94B C95B 1.447(19)
C94B H94B 0.9500
C95B H95B 0.9500
C96B O6B 1.40(4)
C96B H96D 0.9800
C96B H96E 0.9800
C96B H96F 0.9800
C97 O15 1.191(4)
C97 C98 1.461(5)
C97 C99 1.466(6)
C98 H98A 0.9800
C98 H98B 0.9800
C98 H98C 0.9800
C99 H99A 0.9800
C99 H99B 0.9800
C99 H99C 0.9800
O7 Cl1 1.359(3)
O8 Cl1 1.526(4)
O9 Cl1 1.396(3)
O10 Cl1 1.329(4)
O11 Cl2 1.402(3)
O12 Cl2 1.367(3)
O13 Cl2 1.362(4)
O14 Cl2 1.423(4)
N1 Co1 2.146(2)
N2 Co1 2.1176(19)
N3 Co1 2.0987(19)
N4 Co1 2.117(2)
N5 Co1 2.1337(19)
N6 Co1 2.134(2)

loop_
_geom_torsion_atom_site_label_1
_geom_torsion_atom_site_label_2
_geom_torsion_atom_site_label_3
_geom_torsion_atom_site_label_4
_geom_torsion
N1 C1 C2 C3 5.5(4)
C17 C1 C2 C3 -175.1(2)
C1 C2 C3 C4 176.2(3)
C1 C2 C3 C8 -1.6(4)
C8 C3 C4 C5 1.4(4)
C2 C3 C4 C5 -176.3(3)
C3 C4 C5 C6 -1.5(5)
C4 C5 C6 C7 0.4(5)
C5 C6 C7 C8 0.9(4)
C5 C6 C7 C10 -178.1(3)
C4 C3 C8 C9 179.3(3)
C2 C3 C8 C9 -2.9(4)
C4 C3 C8 C7 -0.1(4)
C2 C3 C8 C7 177.6(2)
C6 C7 C8 C9 179.7(3)
C10 C7 C8 C9 -1.4(4)
C6 C7 C8 C3 -0.9(4)
C10 C7 C8 C3 178.0(3)
C3 C8 C9 N1 4.0(4)
C7 C8 C9 N1 -176.6(2)
C6 C7 C10 C15 -128.2(3)
C8 C7 C10 C15 52.9(4)
C6 C7 C10 C11 46.9(4)
C8 C7 C10 C11 -132.0(3)
C15 C10 C11 C12 2.5(4)
C7 C10 C11 C12 -172.9(3)
C10 C11 C12 C13 -1.7(5)
C11 C12 C13 O1 178.4(3)
C11 C12 C13 C14 -0.3(5)
O1 C13 C14 C15 -177.2(3)
C12 C13 C14 C15 1.4(5)
C11 C10 C15 C14 -1.4(4)
C7 C10 C15 C14 173.7(3)
C13 C14 C15 C10 -0.5(4)
C2 C1 C17 C18 4.5(4)
N1 C1 C17 C18 -176.1(2)
C2 C1 C17 N2 -175.7(2)
N1 C1 C17 N2 3.7(3)
N2 C17 C18 C19 0.6(4)
C1 C17 C18 C19 -179.7(3)
C17 C18 C19 C24 -2.4(4)
C17 C18 C19 C20 175.2(3)
C24 C19 C20 C21 2.0(5)
C18 C19 C20 C21 -175.6(3)
C19 C20 C21 C22 -2.0(5)
C20 C21 C22 C23 -1.0(5)
C21 C22 C23 C24 3.8(5)
C21 C22 C23 C26 -173.4(3)
C18 C19 C24 C25 2.7(4)
C20 C19 C24 C25 -175.0(3)
C18 C19 C24 C23 178.6(3)
C20 C19 C24 C23 0.8(4)
C22 C23 C24 C19 -3.7(4)
C26 C23 C24 C19 173.4(3)
C22 C23 C24 C25 172.0(3)
C26 C23 C24 C25 -10.9(4)
C19 C24 C25 N2 -1.2(4)
C23 C24 C25 N2 -177.1(2)
C22 C23 C26 C31 120.8(3)
C24 C23 C26 C31 -56.1(4)
C22 C23 C26 C27 -55.0(4)
C24 C23 C26 C27 128.0(3)
C31 C26 C27 C28 -2.2(4)
C23 C26 C27 C28 173.8(3)
C26 C27 C28 C29 -0.1(5)
C27 C28 C29 O2 -179.0(3)
C27 C28 C29 C30 2.1(5)
O2 C29 C30 C31 179.4(2)
C28 C29 C30 C31 -1.6(4)
C29 C30 C31 C26 -0.9(4)
C27 C26 C31 C30 2.7(4)
C23 C26 C31 C30 -173.3(2)
N3 C33 C34 C35 1.4(4)
C49 C33 C34 C35 -179.7(2)
C33 C34 C35 C40 0.2(4)
C33 C34 C35 C36 -178.2(3)
C34 C35 C36 C37 176.7(3)
C40 C35 C36 C37 -1.8(5)
C35 C36 C37 C38 0.9(6)
C36 C37 C38 C39 1.0(6)
C37 C38 C39 C40 -1.8(5)
C37 C38 C39 C42 177.9(3)
C34 C35 C40 C41 -1.4(4)
C36 C35 C40 C41 177.1(3)
C34 C35 C40 C39 -177.7(3)
C36 C35 C40 C39 0.8(4)
C38 C39 C40 C41 -175.1(3)
C42 C39 C40 C41 5.1(4)
C38 C39 C40 C35 1.0(4)
C42 C39 C40 C35 -178.8(3)
C35 C40 C41 N3 1.1(4)
C39 C40 C41 N3 177.3(2)
C38 C39 C42 C47 -122.1(3)
C40 C39 C42 C47 57.6(4)
C38 C39 C42 C43 55.9(4)
C40 C39 C42 C43 -124.4(3)
C47 C42 C43 C44 -1.0(4)
C39 C42 C43 C44 -179.1(3)
C42 C43 C44 C45 0.0(5)
C43 C44 C45 O3 -179.9(3)
C43 C44 C45 C46 1.2(5)
O3 C45 C46 C47 179.6(3)
C44 C45 C46 C47 -1.4(5)
C45 C46 C47 C42 0.4(4)
C43 C42 C47 C46 0.8(4)
C39 C42 C47 C46 178.9(3)
C34 C33 C49 C50 7.3(4)
N3 C33 C49 C50 -173.7(2)
C34 C33 C49 N4 -173.9(2)
N3 C33 C49 N4 5.1(3)
N4 C49 C50 C51 -2.1(4)
C33 C49 C50 C51 176.7(2)
C49 C50 C51 C52 -175.5(3)
C49 C50 C51 C56 1.1(4)
C50 C51 C52 C53 173.7(3)
C56 C51 C52 C53 -3.0(4)
C51 C52 C53 C54 2.4(4)
C52 C53 C54 C55 1.4(5)
C53 C54 C55 C56 -4.4(4)
C53 C54 C55 C58 173.7(3)
C50 C51 C56 C57 0.4(3)
C52 C51 C56 C57 177.2(2)
C50 C51 C56 C55 -176.9(2)
C52 C51 C56 C55 -0.1(4)
C54 C55 C56 C57 -173.4(2)
C58 C55 C56 C57 8.5(4)
C54 C55 C56 C51 3.7(4)
C58 C55 C56 C51 -174.4(2)
C51 C56 C57 N4 -1.2(4)
C55 C56 C57 N4 176.1(2)
C54 C55 C58 C63 -127.8(3)
C56 C55 C58 C63 50.2(4)
C54 C55 C58 C59 46.5(4)
C56 C55 C58 C59 -135.4(3)
C63 C58 C59 C60 -1.0(4)
C55 C58 C59 C60 -175.6(2)
C58 C59 C60 C61 0.9(4)
C59 C60 C61 O4 -179.8(2)
C59 C60 C61 C62 -0.3(4)
O4 C61 C62 C63 179.3(3)
C60 C61 C62 C63 -0.1(4)
C59 C58 C63 C62 0.5(4)
C55 C58 C63 C62 175.2(3)
C61 C62 C63 C58 0.0(5)
N5 C65 C66 C67 4.2(4)
C81 C65 C66 C67 -175.8(2)
C65 C66 C67 C72 0.0(4)
C65 C66 C67 C68 178.8(2)
C66 C67 C68 C69 -176.6(3)
C72 C67 C68 C69 2.2(4)
C67 C68 C69 C70 -2.3(4)
C68 C69 C70 C71 0.0(5)
C69 C70 C71 C72 2.2(4)
C69 C70 C71 C74 -174.8(3)
C66 C67 C72 C73 -4.0(3)
C68 C67 C72 C73 177.2(2)
C66 C67 C72 C71 178.9(2)
C68 C67 C72 C71 0.1(4)
C70 C71 C72 C67 -2.3(4)
C74 C71 C72 C67 174.6(2)
C70 C71 C72 C73 -179.1(2)
C74 C71 C72 C73 -2.2(4)
C67 C72 C73 N5 4.4(4)
C71 C72 C73 N5 -178.7(2)
C70 C71 C74 C75 45.1(4)
C72 C71 C74 C75 -131.8(3)
C70 C71 C74 C79 -132.2(3)
C72 C71 C74 C79 51.0(4)
C79 C74 C75 C76 -0.9(4)
C71 C74 C75 C76 -178.3(3)
C74 C75 C76 C77 0.8(4)
C75 C76 C77 O5 178.4(3)
C75 C76 C77 C78 -0.1(4)
O5 C77 C78 C79 -179.1(3)
C76 C77 C78 C79 -0.5(4)
C77 C78 C79 C74 0.4(4)
C75 C74 C79 C78 0.3(4)
C71 C74 C79 C78 177.6(3)
C66 C65 C81 C82 9.7(4)
N5 C65 C81 C82 -170.3(2)
C66 C65 C81 N6 -170.5(2)
N5 C65 C81 N6 9.6(3)
N6 C81 C82 C83 2.3(4)
C65 C81 C82 C83 -177.8(3)
C81 C82 C83 C84 178.6(3)
C81 C82 C83 C88 -0.6(4)
C82 C83 C84 C85 -175.4(4)
C88 C83 C84 C85 3.7(6)
C83 C84 C85 C86 -2.5(7)
C84 C85 C86 C87 0.1(7)
C85 C86 C87 C88 0.9(5)
C85 C86 C87 C90 -179.2(4)
C84 C83 C88 C89 179.9(3)
C82 C83 C88 C89 -0.9(4)
C84 C83 C88 C87 -2.8(5)
C82 C83 C88 C87 176.5(3)
C86 C87 C88 C89 177.7(3)
C90 C87 C88 C89 -2.2(4)
C86 C87 C88 C83 0.5(4)
C90 C87 C88 C83 -179.4(3)
C83 C88 C89 N6 0.8(4)
C87 C88 C89 N6 -176.5(2)
C86 C87 C90 C91 89.5(8)
C88 C87 C90 C91 -90.6(7)
C86 C87 C90 C95B -53.5(7)
C88 C87 C90 C95B 126.4(7)
C86 C87 C90 C95 -83.9(5)
C88 C87 C90 C95 96.0(5)
C86 C87 C90 C91B 114.9(5)
C88 C87 C90 C91B -65.2(5)
C95B C90 C91 C92 -20.3(13)
C87 C90 C91 C92 -172.7(9)
C95 C90 C91 C92 0.4(15)
C91B C90 C91 C92 124(3)
C90 C91 C92 C93 2(2)
C91 C92 C93 O6 176.5(12)
C91 C92 C93 C94 -5.3(19)
O6 C93 C94 C95 -175.1(10)
C92 C93 C94 C95 6.6(17)
C93 C94 C95 C90 -4.3(13)
C91 C90 C95 C94 0.9(11)
C95B C90 C95 C94 44.4(12)
C87 C90 C95 C94 175.0(7)
C91B C90 C95 C94 -27.3(11)
C92 C93 O6 C96 -5(3)
C94 C93 O6 C96 177(3)
C91 C90 C91B C92B -42.1(15)
C95B C90 C91B C92B -2.1(11)
C87 C90 C91B C92B -172.3(7)
C95 C90 C91B C92B 30.3(11)
C90 C91B C92B C93B 1.2(13)
C91B C92B C93B C94B -4.4(17)
C91B C92B C93B O6B 178.2(8)
O6B C93B C94B C95B -174.9(11)
C92B C93B C94B C95B 8(2)
C91 C90 C95B C94B 22.7(15)
C87 C90 C95B C94B 174.6(12)
C95 C90 C95B C94B -120(2)
C91B C90 C95B C94B 6.3(16)
C93B C94B C95B C90 -9(2)
C94B C93B O6B C96B 5(3)
C92B C93B O6B C96B -177(3)
C12 C13 O1 C16 -170.3(4)
C14 C13 O1 C16 8.3(5)
C28 C29 O2 C32 7.8(4)
C30 C29 O2 C32 -173.2(3)
C44 C45 O3 C48 12.5(5)
C46 C45 O3 C48 -168.5(3)
C60 C61 O4 C64 175.0(3)
C62 C61 O4 C64 -4.5(4)
C76 C77 O5 C80 6.5(4)
C78 C77 O5 C80 -174.9(3)
C8 C9 N1 C1 -0.3(4)
C8 C9 N1 Co1 -168.42(19)
C2 C1 N1 C9 -4.6(4)
C17 C1 N1 C9 176.0(2)
C2 C1 N1 Co1 165.1(2)
C17 C1 N1 Co1 -14.3(3)
C24 C25 N2 C17 -0.7(4)
C24 C25 N2 Co1 170.63(18)
C18 C17 N2 C25 1.0(4)
C1 C17 N2 C25 -178.8(2)
C18 C17 N2 Co1 -171.2(2)
C1 C17 N2 Co1 9.0(3)
C40 C41 N3 C33 0.5(4)
C40 C41 N3 Co1 -172.68(18)
C34 C33 N3 C41 -1.7(4)
C49 C33 N3 C41 179.2(2)
C34 C33 N3 Co1 171.9(2)
C49 C33 N3 Co1 -7.1(3)
C56 C57 N4 C49 0.3(4)
C56 C57 N4 Co1 -176.14(18)
C50 C49 N4 C57 1.3(3)
C33 C49 N4 C57 -177.5(2)
C50 C49 N4 Co1 178.12(18)
C33 C49 N4 Co1 -0.8(3)
C72 C73 N5 C65 -0.3(4)
C72 C73 N5 Co1 -167.27(18)
C66 C65 N5 C73 -4.1(4)
C81 C65 N5 C73 175.9(2)
C66 C65 N5 Co1 164.45(19)
C81 C65 N5 Co1 -15.6(3)
C88 C89 N6 C81 0.9(4)
C88 C89 N6 Co1 176.75(19)
C82 C81 N6 C89 -2.4(4)
C65 C81 N6 C89 177.7(2)
C82 C81 N6 Co1 -178.8(2)
C65 C81 N6 Co1 1.3(3)
C41 N3 Co1 N4 178.5(2)
C33 N3 Co1 N4 5.15(16)
C41 N3 Co1 N2 111.3(4)
C33 N3 Co1 N2 -62.1(4)
C41 N3 Co1 N5 -90.19(19)
C33 N3 Co1 N5 96.47(17)
C41 N3 Co1 N6 -11.4(2)
C33 N3 Co1 N6 175.30(17)
C41 N3 Co1 N1 81.15(19)
C33 N3 Co1 N1 -92.18(17)
C57 N4 Co1 N3 174.4(2)
C49 N4 Co1 N3 -2.22(16)
C57 N4 Co1 N2 -16.2(2)
C49 N4 Co1 N2 167.26(16)
C57 N4 Co1 N5 76.51(19)
C49 N4 Co1 N5 -100.07(17)
C57 N4 Co1 N6 107.9(4)
C49 N4 Co1 N6 -68.7(4)
C57 N4 Co1 N1 -94.52(19)
C49 N4 Co1 N1 88.90(17)
C25 N2 Co1 N3 144.9(3)
C17 N2 Co1 N3 -43.5(5)
C25 N2 Co1 N4 79.6(2)
C17 N2 Co1 N4 -108.80(17)
C25 N2 Co1 N5 -13.8(2)
C17 N2 Co1 N5 157.78(17)
C25 N2 Co1 N6 -91.6(2)
C17 N2 Co1 N6 80.01(17)
C25 N2 Co1 N1 175.8(2)
C17 N2 Co1 N1 -12.57(16)
C73 N5 Co1 N3 -83.6(2)
C65 N5 Co1 N3 108.87(16)
C73 N5 Co1 N4 -5.8(2)
C65 N5 Co1 N4 -173.34(16)
C73 N5 Co1 N2 92.3(2)
C65 N5 Co1 N2 -75.25(16)
C73 N5 Co1 N6 179.8(2)
C65 N5 Co1 N6 12.31(16)
C73 N5 Co1 N1 134.6(3)
C65 N5 Co1 N1 -32.9(4)
C89 N6 Co1 N3 79.9(2)
C81 N6 Co1 N3 -104.06(17)
C89 N6 Co1 N4 144.6(3)
C81 N6 Co1 N4 -39.4(5)
C89 N6 Co1 N2 -90.6(2)
C81 N6 Co1 N2 85.46(17)
C89 N6 Co1 N5 176.7(2)
C81 N6 Co1 N5 -7.22(17)
C89 N6 Co1 N1 -13.2(2)
C81 N6 Co1 N1 162.86(17)
C9 N1 Co1 N3 -2.7(2)
C1 N1 Co1 N3 -171.36(16)
C9 N1 Co1 N4 -80.4(2)
C1 N1 Co1 N4 110.90(16)
C9 N1 Co1 N2 -176.9(2)
C1 N1 Co1 N2 14.42(16)
C9 N1 Co1 N5 139.5(3)
C1 N1 Co1 N5 -29.2(4)
C9 N1 Co1 N6 95.5(2)
C1 N1 Co1 N6 -73.15(16)
